data_7230280
loop_
_publ_author_name
'Cindri\'c, Marina'
'Stilinovi\'c, Vladimir'
'Rub\<ci\'c, Mirta'
'Medak, Glorija'
'\<Si\<sak Jung, Dubravka'
'Vrdoljak, Vi\<snja'

_publ_section_title
;
 Supramolecular assembly of oxalatomolybdates controlled by the hydrogen
 bonding potential of Co(iii)-ammine cations
;
_journal_issue 13
_journal_name_full CrystEngComm
_journal_page_first 1889
_journal_paper_doi 10.1039/C7CE02205K
_journal_volume 20
_journal_year 2018
_chemical_formula_sum 'C18 H64 Co2 Mo3 N12 O29'
_chemical_formula_weight 1318.49
_space_group_crystal_system orthorhombic
_space_group_IT_number 33
_space_group_name_Hall 'P 2c -2n'
_space_group_name_H-M_alt 'P n a 21'
_symmetry_space_group_name_Hall 'P 2c -2n'
_symmetry_space_group_name_H-M 'P n a 21'
_atom_sites_solution_hydrogens mixed
_audit_creation_method SHELXL-2014/7
_audit_update_record
;
2017-10-12 deposited with the CCDC.
2018-02-16 downloaded from the CCDC.
;
_cell_angle_alpha 90
_cell_angle_beta 90
_cell_angle_gamma 90
_cell_formula_units_Z 4
_cell_length_a 13.5465(3)
_cell_length_b 11.6910(3)
_cell_length_c 28.9847(7)
_cell_measurement_reflns_used 11748
_cell_measurement_temperature 295(2)
_cell_measurement_theta_max 35.0776
_cell_measurement_theta_min 3.7391
_cell_volume 4590.37(19)
_computing_structure_refinement 'SHELXL-2014/7 (Sheldrick, 2014)'
_diffrn_ambient_temperature 295(2)
_diffrn_detector_area_resol_mean 16.3426
_diffrn_measured_fraction_theta_full 0.995
_diffrn_measured_fraction_theta_max 0.996
_diffrn_measurement_device_type 'Oxford Diffraction Xcalibur Kappa CCD'
_diffrn_radiation_monochromator graphite
_diffrn_radiation_source 'Enhance (Mo) X-ray Source'
_diffrn_radiation_type 'Mo K\a'
_diffrn_radiation_wavelength 0.7107
_diffrn_reflns_av_R_equivalents 0.0307
_diffrn_reflns_av_unetI/netI 0.0515
_diffrn_reflns_Laue_measured_fraction_full 0.995
_diffrn_reflns_Laue_measured_fraction_max 0.996
_diffrn_reflns_limit_h_max 17
_diffrn_reflns_limit_h_min -12
_diffrn_reflns_limit_k_max 14
_diffrn_reflns_limit_k_min -14
_diffrn_reflns_limit_l_max 37
_diffrn_reflns_limit_l_min -37
_diffrn_reflns_number 23742
_diffrn_reflns_point_group_measured_fraction_full 0.996
_diffrn_reflns_point_group_measured_fraction_max 0.997
_diffrn_reflns_theta_full 25.242
_diffrn_reflns_theta_max 26.994
_diffrn_reflns_theta_min 3.759
_exptl_absorpt_coefficient_mu 1.607
_exptl_absorpt_correction_T_max 1.00000
_exptl_absorpt_correction_T_min 0.88039
_exptl_absorpt_correction_type multi-scan
_exptl_absorpt_process_details
;
CrysAlis RED, Oxford Diffraction Ltd.,
Version 1.171.32.29 (release 10-06-2008 CrysAlis171 .NET)
(compiled Jun 10 2008,16:49:55)
Empirical absorption correction using spherical harmonics,
 implemented in SCALE3 ABSPACK scaling algorithm.
;
_exptl_crystal_colour orange
_exptl_crystal_density_diffrn 1.908
_exptl_crystal_description block
_exptl_crystal_F_000 2672
_exptl_crystal_size_max 0.16
_exptl_crystal_size_mid 0.15
_exptl_crystal_size_min 0.14
_refine_diff_density_max 0.635
_refine_diff_density_min -0.515
_refine_diff_density_rms 0.076
_refine_ls_abs_structure_details
;
 Refined as an inversion twin.
;
_refine_ls_abs_structure_Flack 0.06(2)
_refine_ls_extinction_method none
_refine_ls_goodness_of_fit_ref 0.913
_refine_ls_hydrogen_treatment mixed
_refine_ls_matrix_type full
_refine_ls_number_parameters 584
_refine_ls_number_reflns 9938
_refine_ls_number_restraints 4
_refine_ls_restrained_S_all 0.913
_refine_ls_R_factor_all 0.0425
_refine_ls_R_factor_gt 0.0311
_refine_ls_shift/su_max 0.001
_refine_ls_shift/su_mean 0.000
_refine_ls_structure_factor_coef Fsqd
_refine_ls_weighting_details 'w=1/[\s^2^(Fo^2^)+(0.0371P)^2^] where P=(Fo^2^+2Fc^2^)/3'
_refine_ls_weighting_scheme calc
_refine_ls_wR_factor_gt 0.0670
_refine_ls_wR_factor_ref 0.0688
_reflns_Friedel_coverage 0.962
_reflns_Friedel_fraction_full 0.997
_reflns_Friedel_fraction_max 0.997
_reflns_number_gt 7811
_reflns_number_total 9938
_reflns_threshold_expression 'I > 2\s(I)'
_cod_data_source_file c7ce02205k2.cif
_cod_data_source_block 3
_cod_depositor_comments 'Adding full bibliography for 7230277--7230284.cif.'
_cod_database_code 7230280
_shelx_shelxl_version_number 2014/7
_shelx_space_group_comment
;
The symmetry employed for this shelxl refinement is uniquely defined
by the following loop, which should always be used as a source of
symmetry information in preference to the above space-group names.
They are only intended as comments.
;

loop_
_space_group_symop_operation_xyz
'x, y, z'
'-x, -y, z+1/2'
'-x+1/2, y+1/2, z+1/2'
'x+1/2, -y+1/2, z'

loop_
_atom_site_label
_atom_site_type_symbol
_atom_site_fract_x
_atom_site_fract_y
_atom_site_fract_z
_atom_site_U_iso_or_equiv
_atom_site_adp_type
_atom_site_occupancy
_atom_site_site_symmetry_order
_atom_site_calc_flag
_atom_site_refinement_flags_posn
_atom_site_refinement_flags_adp
O28 O 1.148(3) 0.3582(14) 0.6737(13) 0.59(4) Uani 1 1 d . .
O29 O 0.920(4) 1.2163(16) 0.6463(9) 0.66(4) Uani 1 1 d . .
Co1 Co 0.16994(6) 0.89501(6) 0.75779(3) 0.02299(17) Uani 1 1 d . .
C1 C 0.1020(6) 0.9959(6) 0.8405(2) 0.0391(17) Uani 1 1 d . .
H1A H 0.0942 1.0657 0.8582 0.047 Uiso 1 1 calc R U
H1B H 0.1152 0.9335 0.8617 0.047 Uiso 1 1 calc R U
C2 C 0.0092(5) 0.9717(7) 0.8131(3) 0.0434(19) Uani 1 1 d . .
H2A H -0.0426 0.9446 0.8335 0.052 Uiso 1 1 calc R U
H2B H -0.0136 1.0411 0.7981 0.052 Uiso 1 1 calc R U
C3 C 0.2979(5) 0.9788(6) 0.6895(2) 0.0386(17) Uani 1 1 d . .
H3A H 0.3619 1.0106 0.6818 0.046 Uiso 1 1 calc R U
H3B H 0.2783 0.9267 0.6652 0.046 Uiso 1 1 calc R U
C4 C 0.2241(5) 1.0714(6) 0.6946(2) 0.0384(17) Uani 1 1 d . .
H4A H 0.2095 1.1056 0.6649 0.046 Uiso 1 1 calc R U
H4B H 0.2486 1.1305 0.7151 0.046 Uiso 1 1 calc R U
C5 C 0.1468(6) 0.6588(6) 0.7397(3) 0.0420(18) Uani 1 1 d . .
H5A H 0.0836 0.6457 0.7545 0.050 Uiso 1 1 calc R U
H5B H 0.1593 0.5963 0.7185 0.050 Uiso 1 1 calc R U
C6 C 0.2262(6) 0.6650(6) 0.7747(3) 0.0410(18) Uani 1 1 d . .
H6A H 0.2211 0.6009 0.7958 0.049 Uiso 1 1 calc R U
H6B H 0.2903 0.6620 0.7599 0.049 Uiso 1 1 calc R U
N1 N 0.1841(4) 1.0080(5) 0.80734(18) 0.0283(12) Uani 1 1 d . .
H1C H 0.2414 0.9975 0.8218 0.034 Uiso 1 1 calc R U
H1D H 0.1839 1.0782 0.7955 0.034 Uiso 1 1 calc R U
N2 N 0.0324(4) 0.8833(5) 0.77799(18) 0.0292(12) Uani 1 1 d . .
H2C H -0.0074 0.8918 0.7538 0.035 Uiso 1 1 calc R U
H2D H 0.0219 0.8141 0.7899 0.035 Uiso 1 1 calc R U
N3 N 0.3031(4) 0.9174(4) 0.73437(18) 0.0282(12) Uani 1 1 d . .
H3C H 0.3383 0.9580 0.7545 0.034 Uiso 1 1 calc R U
H3D H 0.3326 0.8500 0.7306 0.034 Uiso 1 1 calc R U
N4 N 0.1340(4) 1.0167(4) 0.71433(18) 0.0290(13) Uani 1 1 d . .
H4C H 0.0977 0.9874 0.6916 0.035 Uiso 1 1 calc R U
H4D H 0.0980 1.0692 0.7288 0.035 Uiso 1 1 calc R U
N5 N 0.1454(4) 0.7692(4) 0.71442(18) 0.0273(12) Uani 1 1 d . .
H5C H 0.0871 0.7788 0.7009 0.033 Uiso 1 1 calc R U
H5D H 0.1917 0.7689 0.6926 0.033 Uiso 1 1 calc R U
N6 N 0.2152(4) 0.7740(5) 0.80027(19) 0.0316(13) Uani 1 1 d . .
H6C H 0.2728 0.7938 0.8127 0.038 Uiso 1 1 calc R U
H6D H 0.1716 0.7653 0.8230 0.038 Uiso 1 1 calc R U
Co2 Co 0.20730(6) 0.38747(7) 0.97363(3) 0.02379(18) Uani 1 1 d . .
C7 C 0.3687(5) 0.4606(6) 0.9184(3) 0.0396(17) Uani 1 1 d . .
H7A H 0.4210 0.4336 0.8983 0.047 Uiso 1 1 calc R U
H7B H 0.3909 0.5301 0.9334 0.047 Uiso 1 1 calc R U
C8 C 0.2781(5) 0.4841(6) 0.8909(2) 0.0345(16) Uani 1 1 d . .
H8A H 0.2868 0.5530 0.8728 0.041 Uiso 1 1 calc R U
H8B H 0.2650 0.4209 0.8701 0.041 Uiso 1 1 calc R U
C9 C 0.1564(6) 0.5673(7) 1.0339(3) 0.049(2) Uani 1 1 d . .
H9A H 0.1707 0.6042 1.0631 0.059 Uiso 1 1 calc R U
H9B H 0.1346 0.6253 1.0123 0.059 Uiso 1 1 calc R U
C10 C 0.0796(6) 0.4816(7) 1.0400(3) 0.047(2) Uani 1 1 d . .
H10A H 0.0960 0.4316 1.0656 0.056 Uiso 1 1 calc R U
H10B H 0.0169 0.5183 1.0466 0.056 Uiso 1 1 calc R U
C11 C 0.2320(6) 0.1549(6) 0.9952(3) 0.0455(19) Uani 1 1 d . .
H11A H 0.2204 0.0931 1.0169 0.055 Uiso 1 1 calc R U
H11B H 0.2963 0.1439 0.9812 0.055 Uiso 1 1 calc R U
C12 C 0.1530(6) 0.1563(6) 0.9588(3) 0.047(2) Uani 1 1 d . .
H12A H 0.1619 0.0924 0.9379 0.057 Uiso 1 1 calc R U
H12B H 0.0885 0.1495 0.9731 0.057 Uiso 1 1 calc R U
N7 N 0.3450(4) 0.3724(5) 0.95333(18) 0.0334(13) Uani 1 1 d . .
H7C H 0.3851 0.3802 0.9775 0.040 Uiso 1 1 calc R U
H7D H 0.3545 0.3032 0.9414 0.040 Uiso 1 1 calc R U
N8 N 0.1945(4) 0.4985(5) 0.92345(18) 0.0329(13) Uani 1 1 d . .
H8C H 0.1376 0.4877 0.9087 0.039 Uiso 1 1 calc R U
H8D H 0.1947 0.5692 0.9349 0.039 Uiso 1 1 calc R U
N9 N 0.2451(4) 0.5109(5) 1.01636(19) 0.0361(14) Uani 1 1 d . .
H9C H 0.2796 0.4821 1.0397 0.043 Uiso 1 1 calc R U
H9D H 0.2829 0.5616 1.0017 0.043 Uiso 1 1 calc R U
N10 N 0.0732(4) 0.4165(5) 0.9977(2) 0.0382(14) Uani 1 1 d . .
H10C H 0.0381 0.4552 0.9770 0.046 Uiso 1 1 calc R U
H10D H 0.0428 0.3503 1.0031 0.046 Uiso 1 1 calc R U
N11 N 0.2280(4) 0.2668(5) 1.01928(19) 0.0356(14) Uani 1 1 d . .
H11C H 0.2843 0.2790 1.0344 0.043 Uiso 1 1 calc R U
H11D H 0.1789 0.2670 1.0397 0.043 Uiso 1 1 calc R U
N12 N 0.1598(4) 0.2643(5) 0.93341(19) 0.0341(14) Uani 1 1 d . .
H12C H 0.1006 0.2827 0.9223 0.041 Uiso 1 1 calc R U
H12D H 0.2009 0.2560 0.9097 0.041 Uiso 1 1 calc R U
Mo1 Mo 0.90606(4) 0.37326(4) 0.86450(2) 0.02766(12) Uani 1 1 d . .
Mo2 Mo 0.97519(3) 0.63293(4) 0.86496(2) 0.02572(12) Uani 1 1 d . .
C13 C 0.9781(6) 0.3685(7) 0.7676(3) 0.049(2) Uani 1 1 d . .
C14 C 1.0434(6) 0.2802(6) 0.7935(3) 0.0434(19) Uani 1 1 d . .
C15 C 0.8405(5) 0.7284(6) 0.9358(3) 0.0367(17) Uani 1 1 d . .
C16 C 0.9004(6) 0.6370(6) 0.9619(2) 0.0420(18) Uani 1 1 d . .
O1 O 0.9078(3) 0.4084(4) 0.79117(16) 0.0349(11) Uani 1 1 d . .
O2 O 0.9982(6) 0.3916(7) 0.7276(2) 0.094(3) Uani 1 1 d . .
O3 O 1.0176(4) 0.2669(4) 0.83599(16) 0.0378(12) Uani 1 1 d . .
O4 O 1.1081(4) 0.2283(5) 0.7749(2) 0.0587(15) Uani 1 1 d . .
O5 O 0.8051(3) 0.2855(4) 0.85764(19) 0.0461(13) Uani 1 1 d . .
O6 O 0.9511(3) 0.3342(4) 0.91779(17) 0.0396(11) Uani 1 1 d . .
O7 O 1.0346(3) 0.4982(3) 0.85727(16) 0.0311(10) Uani 1 1 d . .
O8 O 0.8491(3) 0.5118(3) 0.87133(16) 0.0302(10) Uani 1 1 d . .
O9 O 1.0724(3) 0.7239(4) 0.87439(16) 0.0398(12) Uani 1 1 d . .
O10 O 0.9326(3) 0.6745(4) 0.81108(15) 0.0356(11) Uani 1 1 d . .
O11 O 0.8654(3) 0.7425(4) 0.89405(15) 0.0340(11) Uani 1 1 d . .
O12 O 0.7757(4) 0.7830(4) 0.95649(18) 0.0518(14) Uani 1 1 d . .
O13 O 0.9721(3) 0.5962(4) 0.93940(16) 0.0355(11) Uani 1 1 d . .
O14 O 0.8759(6) 0.6059(6) 1.0001(2) 0.088(2) Uani 1 1 d . .
Mo3 Mo 0.89049(5) 0.85774(6) 0.65394(2) 0.04351(17) Uani 1 1 d . .
C17 C 1.0828(5) 0.8814(6) 0.6022(2) 0.0366(16) Uani 1 1 d . .
C18 C 1.0162(5) 0.8106(7) 0.5703(2) 0.0419(19) Uani 1 1 d . .
O15 O 1.0389(3) 0.9130(5) 0.63823(15) 0.0443(13) Uani 1 1 d . .
O16 O 1.1697(4) 0.9003(5) 0.59291(17) 0.0507(14) Uani 1 1 d . .
O17 O 0.9298(3) 0.7919(4) 0.58517(16) 0.0408(12) Uani 1 1 d . .
O18 O 1.0494(4) 0.7749(5) 0.53277(17) 0.0572(16) Uani 1 1 d . .
O19 O 0.9387(5) 0.7397(6) 0.6809(2) 0.074(2) Uani 1 1 d . .
O20 O 0.7694(4) 0.8230(5) 0.64352(18) 0.0618(16) Uani 1 1 d . .
O21 O 0.8903(5) 0.9549(6) 0.6995(2) 0.086(2) Uani 1 1 d . .
O22 O 0.8689(6) 1.0080(6) 0.6051(3) 0.086(2) Uani 1 1 d D .
H1O H 0.871(9) 0.984(8) 0.5738(11) 0.129 Uiso 1 1 d D U
H2O H 0.901(7) 1.077(4) 0.597(3) 0.129 Uiso 1 1 d D U
O23 O 1.0991(6) 0.8575(6) 0.9581(2) 0.094(2) Uani 1 1 d . .
O24 O 1.0155(6) 1.0508(7) 0.5274(3) 0.115(3) Uani 1 1 d . .
O25 O 1.1251(10) 1.2111(12) 0.5744(5) 0.188(5) Uani 1 1 d . .
O27 O 0.8205(12) 1.1362(11) 0.7672(6) 0.237(8) Uani 1 1 d . .
O26 O 0.5743(12) 0.9363(13) 0.6311(5) 0.226(7) Uani 1 1 d . .

loop_
_atom_site_aniso_label
_atom_site_aniso_U_11
_atom_site_aniso_U_22
_atom_site_aniso_U_33
_atom_site_aniso_U_23
_atom_site_aniso_U_13
_atom_site_aniso_U_12
O28 0.90(7) 0.161(14) 0.72(6) 0.14(2) 0.68(6) 0.16(3)
O29 1.48(11) 0.142(15) 0.35(3) -0.079(19) 0.45(5) -0.01(3)
Co1 0.0234(4) 0.0232(4) 0.0223(4) -0.0024(3) -0.0014(3) -0.0005(4)
C1 0.053(4) 0.034(4) 0.030(4) -0.009(3) 0.008(3) 0.002(4)
C2 0.037(4) 0.044(4) 0.049(5) -0.013(4) 0.015(4) 0.007(4)
C3 0.041(4) 0.046(4) 0.029(4) 0.003(3) 0.009(3) -0.014(4)
C4 0.052(5) 0.026(4) 0.038(4) 0.012(3) 0.000(3) -0.010(4)
C5 0.057(5) 0.028(4) 0.041(4) -0.003(3) 0.007(4) -0.009(4)
C6 0.046(4) 0.031(4) 0.047(4) 0.007(3) 0.001(4) 0.007(4)
N1 0.029(3) 0.024(3) 0.032(3) -0.003(2) -0.003(2) 0.001(2)
N2 0.027(3) 0.029(3) 0.032(3) -0.004(2) -0.002(2) 0.000(3)
N3 0.030(3) 0.026(3) 0.028(3) -0.002(2) -0.004(2) -0.001(3)
N4 0.031(3) 0.026(3) 0.030(3) -0.005(2) -0.006(2) -0.002(3)
N5 0.024(3) 0.027(3) 0.031(3) -0.005(2) -0.001(2) 0.000(3)
N6 0.030(3) 0.032(3) 0.033(3) -0.001(3) -0.004(2) 0.004(3)
Co2 0.0217(4) 0.0264(4) 0.0233(4) 0.0036(4) -0.0004(3) -0.0003(4)
C7 0.033(4) 0.035(4) 0.050(5) 0.015(3) 0.011(3) -0.001(3)
C8 0.046(4) 0.032(4) 0.025(3) 0.007(3) 0.007(3) 0.000(4)
C9 0.055(5) 0.052(5) 0.040(4) -0.003(4) 0.012(4) 0.005(4)
C10 0.052(5) 0.052(5) 0.037(4) -0.008(4) 0.012(4) 0.000(4)
C11 0.062(5) 0.029(4) 0.045(4) 0.006(3) 0.008(4) 0.000(4)
C12 0.063(5) 0.030(4) 0.049(5) -0.005(3) 0.007(4) -0.017(4)
N7 0.038(3) 0.033(3) 0.029(3) 0.003(2) 0.003(2) 0.002(3)
N8 0.035(3) 0.033(3) 0.031(3) 0.003(3) -0.008(3) 0.003(3)
N9 0.039(3) 0.039(3) 0.030(3) 0.005(3) -0.006(3) -0.004(3)
N10 0.035(3) 0.037(3) 0.043(3) 0.006(3) 0.006(3) -0.003(3)
N11 0.040(3) 0.034(3) 0.032(3) 0.002(3) 0.001(3) -0.001(3)
N12 0.036(3) 0.034(3) 0.032(3) -0.007(3) 0.000(2) 0.007(3)
Mo1 0.0285(3) 0.0233(2) 0.0312(3) 0.0041(3) -0.0040(3) 0.0007(2)
Mo2 0.0251(3) 0.0237(2) 0.0283(2) 0.0021(3) -0.0017(3) 0.0001(2)
C13 0.064(5) 0.047(5) 0.038(4) 0.000(4) -0.008(4) 0.010(4)
C14 0.053(5) 0.030(4) 0.047(5) -0.006(3) -0.005(4) 0.014(4)
C15 0.037(4) 0.028(4) 0.046(4) -0.001(3) -0.001(3) 0.001(3)
C16 0.055(5) 0.037(4) 0.034(4) 0.002(3) 0.010(3) 0.012(4)
O1 0.039(3) 0.032(2) 0.034(3) -0.001(2) -0.006(2) 0.011(2)
O2 0.109(6) 0.122(6) 0.050(4) 0.026(4) 0.029(4) 0.072(5)
O3 0.052(3) 0.025(2) 0.037(3) -0.001(2) -0.001(2) 0.012(2)
O4 0.071(4) 0.051(3) 0.054(3) -0.003(3) 0.011(3) 0.027(3)
O5 0.041(3) 0.035(2) 0.063(4) 0.006(3) -0.004(3) -0.008(2)
O6 0.043(3) 0.037(2) 0.039(3) 0.011(2) -0.010(2) 0.001(2)
O7 0.027(2) 0.030(2) 0.037(3) -0.001(2) 0.000(2) 0.007(2)
O8 0.025(2) 0.025(2) 0.040(3) 0.002(2) -0.002(2) -0.0019(19)
O9 0.041(3) 0.040(3) 0.039(3) -0.002(2) 0.000(2) -0.010(2)
O10 0.039(3) 0.036(3) 0.033(3) 0.008(2) -0.003(2) -0.001(2)
O11 0.038(3) 0.030(2) 0.034(3) 0.001(2) -0.002(2) 0.011(2)
O12 0.054(3) 0.045(3) 0.057(3) -0.003(3) 0.018(3) 0.018(3)
O13 0.045(3) 0.032(2) 0.029(2) 0.001(2) -0.010(2) 0.006(2)
O14 0.128(6) 0.090(5) 0.048(4) 0.025(3) 0.028(4) 0.042(5)
Mo3 0.0358(3) 0.0670(4) 0.0278(3) 0.0003(3) 0.0065(3) -0.0156(3)
C17 0.038(4) 0.049(4) 0.023(3) 0.002(3) -0.001(3) -0.016(4)
C18 0.032(4) 0.068(5) 0.026(4) -0.002(4) 0.001(3) -0.008(4)
O15 0.039(3) 0.067(3) 0.026(3) -0.015(2) 0.005(2) -0.020(3)
O16 0.036(3) 0.077(4) 0.039(3) -0.002(3) -0.001(2) -0.017(3)
O17 0.031(3) 0.055(3) 0.037(3) -0.009(2) 0.000(2) -0.016(2)
O18 0.047(3) 0.088(4) 0.037(3) -0.028(3) 0.008(3) -0.024(3)
O19 0.067(4) 0.088(5) 0.068(4) 0.032(4) -0.020(3) -0.030(4)
O20 0.040(3) 0.100(5) 0.046(3) 0.000(3) 0.011(2) -0.017(3)
O21 0.073(4) 0.121(6) 0.064(4) -0.036(4) 0.029(3) -0.027(4)
O22 0.075(5) 0.075(5) 0.108(6) 0.020(4) 0.006(4) 0.010(4)
O23 0.116(6) 0.081(5) 0.085(6) -0.005(4) 0.019(4) 0.008(4)
O24 0.107(6) 0.102(6) 0.137(8) 0.032(6) -0.026(5) 0.018(5)
O25 0.215(13) 0.177(12) 0.171(11) -0.007(9) -0.039(10) 0.007(10)
O27 0.278(17) 0.160(11) 0.272(17) -0.098(11) -0.142(15) 0.074(12)
O26 0.238(14) 0.212(13) 0.227(15) 0.069(12) -0.146(12) -0.012(11)

loop_
_atom_type_symbol
_atom_type_description
_atom_type_scat_dispersion_real
_atom_type_scat_dispersion_imag
_atom_type_scat_source
C C 0.0033 0.0016 'International Tables Vol C Tables 4.2.6.8 and 6.1.1.4'
H H 0.0000 0.0000 'International Tables Vol C Tables 4.2.6.8 and 6.1.1.4'
N N 0.0061 0.0033 'International Tables Vol C Tables 4.2.6.8 and 6.1.1.4'
O O 0.0106 0.0060 'International Tables Vol C Tables 4.2.6.8 and 6.1.1.4'
Co Co 0.3494 0.9721 'International Tables Vol C Tables 4.2.6.8 and 6.1.1.4'
Mo Mo -1.6832 0.6857 'International Tables Vol C Tables 4.2.6.8 and 6.1.1.4'

loop_
_geom_angle_atom_site_label_1
_geom_angle_atom_site_label_2
_geom_angle_atom_site_label_3
_geom_angle
N3 Co1 N2 175.2(2)
N3 Co1 N1 94.3(2)
N2 Co1 N1 85.5(2)
N3 Co1 N4 84.8(2)
N2 Co1 N4 90.4(2)
N1 Co1 N4 90.4(2)
N3 Co1 N5 92.0(2)
N2 Co1 N5 88.7(2)
N1 Co1 N5 172.0(2)
N4 Co1 N5 95.2(2)
N3 Co1 N6 91.5(2)
N2 Co1 N6 93.3(2)
N1 Co1 N6 89.7(2)
N4 Co1 N6 176.2(2)
N5 Co1 N6 85.1(2)
N1 C1 C2 107.6(5)
N1 C1 H1A 110.2
C2 C1 H1A 110.2
N1 C1 H1B 110.2
C2 C1 H1B 110.2
H1A C1 H1B 108.5
N2 C2 C1 108.2(5)
N2 C2 H2A 110.0
C1 C2 H2A 110.1
N2 C2 H2B 110.1
C1 C2 H2B 110.1
H2A C2 H2B 108.4
C4 C3 N3 107.3(5)
C4 C3 H3A 110.2
N3 C3 H3A 110.2
C4 C3 H3B 110.2
N3 C3 H3B 110.2
H3A C3 H3B 108.5
C3 C4 N4 106.0(5)
C3 C4 H4A 110.5
N4 C4 H4A 110.5
C3 C4 H4B 110.5
N4 C4 H4B 110.5
H4A C4 H4B 108.7
C6 C5 N5 107.7(6)
C6 C5 H5A 110.2
N5 C5 H5A 110.2
C6 C5 H5B 110.2
N5 C5 H5B 110.2
H5A C5 H5B 108.5
N6 C6 C5 108.2(6)
N6 C6 H6A 110.1
C5 C6 H6A 110.1
N6 C6 H6B 110.1
C5 C6 H6B 110.1
H6A C6 H6B 108.4
C1 N1 Co1 109.8(4)
C1 N1 H1C 109.7
Co1 N1 H1C 109.7
C1 N1 H1D 109.7
Co1 N1 H1D 109.7
H1C N1 H1D 108.2
C2 N2 Co1 111.0(4)
C2 N2 H2C 109.4
Co1 N2 H2C 109.4
C2 N2 H2D 109.4
Co1 N2 H2D 109.4
H2C N2 H2D 108.0
C3 N3 Co1 109.0(4)
C3 N3 H3C 109.9
Co1 N3 H3C 109.9
C3 N3 H3D 109.9
Co1 N3 H3D 109.9
H3C N3 H3D 108.3
C4 N4 Co1 110.8(4)
C4 N4 H4C 109.5
Co1 N4 H4C 109.5
C4 N4 H4D 109.5
Co1 N4 H4D 109.5
H4C N4 H4D 108.1
C5 N5 Co1 109.5(4)
C5 N5 H5C 109.8
Co1 N5 H5C 109.8
C5 N5 H5D 109.8
Co1 N5 H5D 109.8
H5C N5 H5D 108.2
C6 N6 Co1 109.7(4)
C6 N6 H6C 109.7
Co1 N6 H6C 109.7
C6 N6 H6D 109.7
Co1 N6 H6D 109.7
H6C N6 H6D 108.2
N11 Co2 N8 174.0(2)
N11 Co2 N12 85.4(2)
N8 Co2 N12 90.9(2)
N11 Co2 N7 90.1(2)
N8 Co2 N7 85.5(2)
N12 Co2 N7 93.9(2)
N11 Co2 N9 93.8(2)
N8 Co2 N9 90.2(2)
N12 Co2 N9 175.6(2)
N7 Co2 N9 90.4(2)
N11 Co2 N10 90.9(2)
N8 Co2 N10 93.9(2)
N12 Co2 N10 92.0(2)
N7 Co2 N10 174.1(2)
N9 Co2 N10 83.7(2)
N7 C7 C8 108.4(5)
N7 C7 H7A 110.0
C8 C7 H7A 110.0
N7 C7 H7B 110.0
C8 C7 H7B 110.0
H7A C7 H7B 108.4
N8 C8 C7 108.1(5)
N8 C8 H8A 110.1
C7 C8 H8A 110.1
N8 C8 H8B 110.1
C7 C8 H8B 110.1
H8A C8 H8B 108.4
C10 C9 N9 108.6(6)
C10 C9 H9A 110.0
N9 C9 H9A 110.0
C10 C9 H9B 110.0
N9 C9 H9B 110.0
H9A C9 H9B 108.3
N10 C10 C9 107.6(6)
N10 C10 H10A 110.2
C9 C10 H10A 110.2
N10 C10 H10B 110.2
C9 C10 H10B 110.2
H10A C10 H10B 108.5
N11 C11 C12 107.1(6)
N11 C11 H11A 110.3
C12 C11 H11A 110.3
N11 C11 H11B 110.3
C12 C11 H11B 110.3
H11A C11 H11B 108.5
N12 C12 C11 108.5(6)
N12 C12 H12A 110.0
C11 C12 H12A 110.0
N12 C12 H12B 110.0
C11 C12 H12B 110.0
H12A C12 H12B 108.4
C7 N7 Co2 110.4(4)
C7 N7 H7C 109.6
Co2 N7 H7C 109.6
C7 N7 H7D 109.6
Co2 N7 H7D 109.6
H7C N7 H7D 108.1
C8 N8 Co2 109.2(4)
C8 N8 H8C 109.8
Co2 N8 H8C 109.8
C8 N8 H8D 109.8
Co2 N8 H8D 109.8
H8C N8 H8D 108.3
C9 N9 Co2 109.6(5)
C9 N9 H9C 109.8
Co2 N9 H9C 109.8
C9 N9 H9D 109.8
Co2 N9 H9D 109.8
H9C N9 H9D 108.2
C10 N10 Co2 109.6(5)
C10 N10 H10C 109.8
Co2 N10 H10C 109.8
C10 N10 H10D 109.8
Co2 N10 H10D 109.8
H10C N10 H10D 108.2
C11 N11 Co2 108.9(4)
C11 N11 H11C 109.9
Co2 N11 H11C 109.9
C11 N11 H11D 109.9
Co2 N11 H11D 109.9
H11C N11 H11D 108.3
C12 N12 Co2 110.7(4)
C12 N12 H12C 109.5
Co2 N12 H12C 109.5
C12 N12 H12D 109.5
Co2 N12 H12D 109.5
H12C N12 H12D 108.1
O5 Mo1 O6 103.1(2)
O5 Mo1 O8 102.0(2)
O6 Mo1 O8 106.9(2)
O5 Mo1 O3 99.9(2)
O6 Mo1 O3 86.7(2)
O8 Mo1 O3 150.70(19)
O5 Mo1 O1 90.5(2)
O6 Mo1 O1 158.0(2)
O8 Mo1 O1 86.66(19)
O3 Mo1 O1 73.84(17)
O5 Mo1 O7 167.7(2)
O6 Mo1 O7 89.0(2)
O8 Mo1 O7 76.25(16)
O3 Mo1 O7 78.23(17)
O1 Mo1 O7 77.30(17)
O5 Mo1 Mo2 143.53(16)
O6 Mo1 Mo2 98.34(16)
O8 Mo1 Mo2 42.97(12)
O3 Mo1 Mo2 110.56(13)
O1 Mo1 Mo2 79.59(12)
O7 Mo1 Mo2 33.29(10)
O9 Mo2 O10 103.0(2)
O9 Mo2 O7 102.8(2)
O10 Mo2 O7 106.6(2)
O9 Mo2 O11 95.7(2)
O10 Mo2 O11 87.5(2)
O7 Mo2 O11 153.32(19)
O9 Mo2 O13 88.8(2)
O10 Mo2 O13 158.6(2)
O7 Mo2 O13 87.63(19)
O11 Mo2 O13 73.55(17)
O9 Mo2 O8 166.0(2)
O10 Mo2 O8 89.9(2)
O7 Mo2 O8 78.17(16)
O11 Mo2 O8 79.31(17)
O13 Mo2 O8 77.27(17)
O9 Mo2 Mo1 145.07(16)
O10 Mo2 Mo1 99.57(16)
O7 Mo2 Mo1 44.64(13)
O11 Mo2 Mo1 111.69(13)
O13 Mo2 Mo1 79.15(12)
O8 Mo2 Mo1 33.54(10)
O2 C13 O1 126.9(7)
O2 C13 C14 118.6(8)
O1 C13 C14 114.5(7)
O4 C14 O3 124.6(7)
O4 C14 C13 122.5(7)
O3 C14 C13 112.8(7)
O12 C15 O11 125.6(7)
O12 C15 C16 119.5(7)
O11 C15 C16 114.8(6)
O14 C16 O13 124.7(7)
O14 C16 C15 120.8(7)
O13 C16 C15 114.4(6)
C13 O1 Mo1 118.0(4)
C14 O3 Mo1 119.6(4)
Mo2 O7 Mo1 102.08(17)
Mo1 O8 Mo2 103.49(18)
C15 O11 Mo2 118.9(4)
C16 O13 Mo2 116.6(4)
O19 Mo3 O20 104.7(3)
O19 Mo3 O21 100.3(4)
O20 Mo3 O21 106.6(3)
O19 Mo3 O15 89.0(3)
O20 Mo3 O15 157.4(2)
O21 Mo3 O15 88.1(2)
O19 Mo3 O17 92.3(3)
O20 Mo3 O17 89.4(2)
O21 Mo3 O17 156.2(3)
O15 Mo3 O17 71.87(17)
O19 Mo3 O22 162.6(3)
O20 Mo3 O22 87.2(3)
O21 Mo3 O22 88.2(3)
O15 Mo3 O22 76.0(2)
O17 Mo3 O22 74.8(3)
O16 C17 O15 125.6(6)
O16 C17 C18 122.0(6)
O15 C17 C18 112.4(6)
O18 C18 O17 124.9(7)
O18 C18 C17 119.5(6)
O17 C18 C17 115.5(6)
C17 O15 Mo3 121.8(4)
C18 O17 Mo3 118.1(4)
Mo3 O22 H1O 111(6)
Mo3 O22 H2O 139(6)
H1O O22 H2O 90.5(6)

loop_
_geom_bond_atom_site_label_1
_geom_bond_atom_site_label_2
_geom_bond_distance
Co1 N3 1.945(5)
Co1 N2 1.957(5)
Co1 N1 1.961(5)
Co1 N4 1.961(5)
Co1 N5 1.963(5)
Co1 N6 1.973(5)
C1 N1 1.477(8)
C1 C2 1.513(11)
C1 H1A 0.9700
C1 H1B 0.9700
C2 N2 1.485(8)
C2 H2A 0.9700
C2 H2B 0.9700
C3 C4 1.482(10)
C3 N3 1.487(8)
C3 H3A 0.9700
C3 H3B 0.9700
C4 N4 1.492(8)
C4 H4A 0.9700
C4 H4B 0.9700
C5 C6 1.482(10)
C5 N5 1.484(8)
C5 H5A 0.9700
C5 H5B 0.9700
C6 N6 1.481(9)
C6 H6A 0.9700
C6 H6B 0.9700
N1 H1C 0.8900
N1 H1D 0.8900
N2 H2C 0.8900
N2 H2D 0.8900
N3 H3C 0.8900
N3 H3D 0.8900
N4 H4C 0.8900
N4 H4D 0.8900
N5 H5C 0.8900
N5 H5D 0.8900
N6 H6C 0.8900
N6 H6D 0.8900
Co2 N11 1.954(5)
Co2 N8 1.957(5)
Co2 N12 1.961(5)
Co2 N7 1.964(6)
Co2 N9 1.970(5)
Co2 N10 1.976(6)
C7 N7 1.480(8)
C7 C8 1.488(10)
C7 H7A 0.9700
C7 H7B 0.9700
C8 N8 1.482(8)
C8 H8A 0.9700
C8 H8B 0.9700
C9 C10 1.456(11)
C9 N9 1.461(9)
C9 H9A 0.9700
C9 H9B 0.9700
C10 N10 1.446(9)
C10 H10A 0.9700
C10 H10B 0.9700
C11 N11 1.484(9)
C11 C12 1.502(10)
C11 H11A 0.9700
C11 H11B 0.9700
C12 N12 1.465(9)
C12 H12A 0.9700
C12 H12B 0.9700
N7 H7C 0.8900
N7 H7D 0.8900
N8 H8C 0.8900
N8 H8D 0.8900
N9 H9C 0.8900
N9 H9D 0.8900
N10 H10C 0.8900
N10 H10D 0.8900
N11 H11C 0.8900
N11 H11D 0.8900
N12 H12C 0.8900
N12 H12D 0.8900
Mo1 O5 1.721(5)
Mo1 O6 1.722(5)
Mo1 O8 1.805(4)
Mo1 O3 2.124(5)
Mo1 O1 2.165(5)
Mo1 O7 2.283(4)
Mo1 Mo2 3.1771(7)
Mo2 O9 1.714(5)
Mo2 O10 1.734(4)
Mo2 O7 1.783(4)
Mo2 O11 2.137(4)
Mo2 O13 2.200(5)
Mo2 O8 2.227(4)
C13 O2 1.222(10)
C13 O1 1.262(9)
C13 C14 1.552(10)
C14 O4 1.195(9)
C14 O3 1.289(9)
C15 O12 1.241(8)
C15 O11 1.267(8)
C15 C16 1.540(10)
C16 O14 1.213(9)
C16 O13 1.263(8)
Mo3 O19 1.716(6)
Mo3 O20 1.717(5)
Mo3 O21 1.742(6)
Mo3 O15 2.160(5)
Mo3 O17 2.202(5)
Mo3 O22 2.274(7)
C17 O16 1.228(8)
C17 O15 1.258(8)
C17 C18 1.534(9)
C18 O18 1.248(8)
C18 O17 1.266(8)
O22 H1O 0.950(3)
O22 H2O 0.950(3)

loop_
_geom_torsion_atom_site_label_1
_geom_torsion_atom_site_label_2
_geom_torsion_atom_site_label_3
_geom_torsion_atom_site_label_4
_geom_torsion
N1 C1 C2 N2 45.6(8)
N3 C3 C4 N4 -50.3(7)
N5 C5 C6 N6 48.6(7)
C2 C1 N1 Co1 -39.4(6)
C1 C2 N2 Co1 -31.2(7)
C4 C3 N3 Co1 43.0(6)
C3 C4 N4 Co1 35.5(6)
C6 C5 N5 Co1 -38.7(6)
C5 C6 N6 Co1 -36.1(7)
N7 C7 C8 N8 46.6(7)
N9 C9 C10 N10 -50.1(8)
N11 C11 C12 N12 47.3(8)
C8 C7 N7 Co2 -32.5(7)
C7 C8 N8 Co2 -39.3(6)
C10 C9 N9 Co2 36.2(7)
C9 C10 N10 Co2 40.4(7)
C12 C11 N11 Co2 -41.2(7)
C11 C12 N12 Co2 -31.6(7)
O2 C13 C14 O4 -5.3(13)
O1 C13 C14 O4 174.2(7)
O2 C13 C14 O3 177.0(8)
O1 C13 C14 O3 -3.5(10)
O12 C15 C16 O14 10.9(11)
O11 C15 C16 O14 -170.9(8)
O12 C15 C16 O13 -172.0(6)
O11 C15 C16 O13 6.2(9)
O2 C13 O1 Mo1 -169.6(8)
C14 C13 O1 Mo1 10.9(9)
O4 C14 O3 Mo1 176.5(6)
C13 C14 O3 Mo1 -5.8(8)
O9 Mo2 O7 Mo1 165.2(2)
O10 Mo2 O7 Mo1 -86.9(2)
O11 Mo2 O7 Mo1 32.4(5)
O13 Mo2 O7 Mo1 76.9(2)
O8 Mo2 O7 Mo1 -0.57(19)
O5 Mo1 O8 Mo2 -168.1(2)
O6 Mo1 O8 Mo2 84.0(2)
O3 Mo1 O8 Mo2 -30.7(5)
O1 Mo1 O8 Mo2 -78.3(2)
O7 Mo1 O8 Mo2 -0.57(19)
O12 C15 O11 Mo2 -177.3(5)
C16 C15 O11 Mo2 4.6(8)
O14 C16 O13 Mo2 163.5(7)
C15 C16 O13 Mo2 -13.5(8)
O16 C17 C18 O18 -3.1(12)
O15 C17 C18 O18 178.8(7)
O16 C17 C18 O17 176.1(7)
O15 C17 C18 O17 -2.0(10)
O16 C17 O15 Mo3 -172.9(6)
C18 C17 O15 Mo3 5.1(8)
O18 C18 O17 Mo3 177.4(6)
C17 C18 O17 Mo3 -1.8(9)
